data_7214948
loop_
_publ_author_name
'Aitipamula, Srinivasulu'
'Wong, Annie B. H.'
'Chow, Pui Shan'
'Tan, Reginald B. H.'

_publ_section_title
;
 Polymorphism and phase transformations of a cocrystal of nicotinamide and
 pimelic acid
;
_journal_issue 23
_journal_name_full CrystEngComm
_journal_page_first 8193
_journal_paper_doi 10.1039/c2ce26151k
_journal_volume 14
_journal_year 2012
_chemical_formula_moiety 'C7 H12 O4, C6 H6 N2 O'
_chemical_formula_sum 'C13 H18 N2 O5'
_chemical_formula_weight 282.29
_chemical_melting_point 383
_chemical_name_common
;
Form 2 of 1:1 nicotinamide and pimelic acid
;
_chemical_name_systematic
;
Form 2 of 1:1 nicotinamide and pimelic acid
;
_space_group_IT_number 33
_symmetry_cell_setting orthorhombic
_symmetry_space_group_name_Hall 'P 2c -2n'
_symmetry_space_group_name_H-M 'P n a 21'
_atom_sites_solution_hydrogens geom
_atom_sites_solution_primary direct
_atom_sites_solution_secondary difmap
_audit_creation_method SHELXL-97
_cell_angle_alpha 90.00
_cell_angle_beta 90.00
_cell_angle_gamma 90.00
_cell_formula_units_Z 4
_cell_length_a 9.290(7)
_cell_length_b 31.04(2)
_cell_length_c 4.981(4)
_cell_measurement_reflns_used 3444
_cell_measurement_temperature 110(2)
_cell_measurement_theta_max 31.0891
_cell_measurement_theta_min 2.2884
_cell_volume 1436.3(18)
_computing_cell_refinement 'CrystalClear (Rigaku Inc., 2007)'
_computing_data_collection 'CrystalClear (Rigaku Inc., 2007)'
_computing_data_reduction 'CrystalClear (Rigaku Inc., 2007)'
_computing_structure_refinement 'SHELXL-97 (Sheldrick, 1997)'
_computing_structure_solution 'SHELXS-97 (Sheldrick, 1990)'
_diffrn_ambient_temperature 110(2)
_diffrn_measured_fraction_theta_full 0.990
_diffrn_measured_fraction_theta_max 0.904
_diffrn_measurement_device_type 'Rigaku Saturn 70 CCD area detector'
_diffrn_measurement_method '\w scans'
_diffrn_radiation_monochromator graphite
_diffrn_radiation_source 'fine-focus sealed tube'
_diffrn_radiation_type MoK\a
_diffrn_radiation_wavelength 0.71075
_diffrn_reflns_av_R_equivalents 0.0385
_diffrn_reflns_av_sigmaI/netI 0.0477
_diffrn_reflns_limit_h_max 13
_diffrn_reflns_limit_h_min -5
_diffrn_reflns_limit_k_max 44
_diffrn_reflns_limit_k_min -23
_diffrn_reflns_limit_l_max 6
_diffrn_reflns_limit_l_min -4
_diffrn_reflns_number 6575
_diffrn_reflns_theta_full 25.00
_diffrn_reflns_theta_max 31.11
_diffrn_reflns_theta_min 2.56
_exptl_absorpt_coefficient_mu 0.101
_exptl_absorpt_correction_T_max 0.9900
_exptl_absorpt_correction_T_min 0.9569
_exptl_absorpt_correction_type multi-scan
_exptl_absorpt_process_details 'R. H. Blessing, Acta Cryst. 1995 A51, 33-38'
_exptl_crystal_colour colorless
_exptl_crystal_density_diffrn 1.306
_exptl_crystal_density_method 'not measured'
_exptl_crystal_description plate
_exptl_crystal_F_000 600
_exptl_crystal_size_max 0.44
_exptl_crystal_size_mid 0.33
_exptl_crystal_size_min 0.10
_refine_diff_density_max 0.299
_refine_diff_density_min -0.243
_refine_diff_density_rms 0.060
_refine_ls_goodness_of_fit_ref 1.114
_refine_ls_hydrogen_treatment mixed
_refine_ls_matrix_type full
_refine_ls_number_parameters 190
_refine_ls_number_reflns 3160
_refine_ls_number_restraints 1
_refine_ls_restrained_S_all 1.113
_refine_ls_R_factor_all 0.0928
_refine_ls_R_factor_gt 0.0792
_refine_ls_shift/su_max 0.000
_refine_ls_shift/su_mean 0.000
_refine_ls_structure_factor_coef Fsqd
_refine_ls_weighting_details 'calc w=1/[\s^2^(Fo^2^)+(0.0975P)^2^+0.5896P] where P=(Fo^2^+2Fc^2^)/3'
_refine_ls_weighting_scheme calc
_refine_ls_wR_factor_gt 0.2012
_refine_ls_wR_factor_ref 0.2164
_reflns_number_gt 2609
_reflns_number_total 3160
_reflns_threshold_expression >2sigma(I)
_cod_data_source_file c2ce26151k.txt
_cod_data_source_block PANAF2
_cod_depositor_comments
;
The following automatic conversions were performed:

'_chemical_melting_point' value '383 K' was changed to '383' - the
value should be numeric and without a unit
designator.

'_symmetry_cell_setting' value 'Orthorhombic' changed to
'orthorhombic' according to
/usr/data/users/saulius/automatic-downloads/retrospective/RSC/lib/dictionaries/cif_core.dic
dictionary named 'cif_core.dic' version 2.4.2 from
2011-04-26.

'_exptl_absorpt_correction_type' value 'Multi-scan'
changed to 'multi-scan' according to
/usr/data/users/saulius/automatic-downloads/retrospective/RSC/lib/dictionaries/cif_core.dic
dictionary named 'cif_core.dic' version 2.4.2 from 2011-04-26.

Automatic conversion script
Id: cif_fix_values 2281 2013-09-26 08:29:07Z andrius 
;
_cod_database_code 7214948

loop_
_symmetry_equiv_pos_as_xyz
'x, y, z'
'-x+1/2, y+1/2, z+1/2'
'x+1/2, -y+1/2, z'
'-x, -y, z+1/2'

loop_
_atom_site_label
_atom_site_type_symbol
_atom_site_fract_x
_atom_site_fract_y
_atom_site_fract_z
_atom_site_U_iso_or_equiv
_atom_site_adp_type
_atom_site_occupancy
_atom_site_symmetry_multiplicity
_atom_site_calc_flag
_atom_site_refinement_flags
O1 O 0.9605(3) 0.31040(8) 1.0330(6) 0.0431(6) Uani 1 1 d .
O5 O 0.0750(3) 0.38143(8) 1.2108(6) 0.0467(7) Uani 1 1 d .
O3 O 0.5651(3) 0.62177(8) 0.6409(7) 0.0454(7) Uani 1 1 d .
C1 C 0.8430(4) 0.26128(12) 0.7394(8) 0.0366(7) Uani 1 1 d .
O2 O 0.3665(3) 0.65884(8) 0.7410(6) 0.0486(7) Uani 1 1 d .
N2 N 0.8684(4) 0.33758(9) 0.6506(8) 0.0444(8) Uani 1 1 d .
H1 H 0.8987 0.3637 0.6889 0.053 Uiso 1 1 calc R
H6 H 0.8210 0.3328 0.5005 0.053 Uiso 1 1 calc R
C9 C 0.3221(5) 0.55840(11) 0.8737(9) 0.0449(9) Uani 1 1 d .
H9A H 0.2301 0.5711 0.8119 0.054 Uiso 1 1 calc R
H9B H 0.3705 0.5456 0.7157 0.054 Uiso 1 1 calc R
C7 C 0.4472(4) 0.62833(11) 0.7791(8) 0.0395(8) Uani 1 1 d .
N1 N 0.8626(3) 0.18542(9) 0.8236(7) 0.0386(7) Uani 1 1 d .
C3 C 0.7664(4) 0.17840(11) 0.6261(8) 0.0394(8) Uani 1 1 d .
H3 H 0.7388 0.1496 0.5868 0.047 Uiso 1 1 calc R
C6 C 0.8941(4) 0.30550(11) 0.8182(8) 0.0359(7) Uani 1 1 d .
O4 O 0.0147(4) 0.41666(9) 0.8381(7) 0.0598(9) Uani 1 1 d .
C13 C 0.0774(4) 0.41542(11) 1.0500(9) 0.0395(8) Uani 1 1 d .
C11 C 0.1984(5) 0.48693(12) 0.9613(9) 0.0496(10) Uani 1 1 d .
H11A H 0.1062 0.4992 0.8974 0.060 Uiso 1 1 calc R
H11B H 0.2485 0.4743 0.8046 0.060 Uiso 1 1 calc R
C12 C 0.1673(4) 0.45160(11) 1.1630(9) 0.0398(8) Uani 1 1 d .
H12A H 0.2596 0.4397 1.2285 0.048 Uiso 1 1 calc R
H12B H 0.1164 0.4643 1.3188 0.048 Uiso 1 1 calc R
C8 C 0.4174(4) 0.59439(11) 0.9880(8) 0.0416(8) Uani 1 1 d .
H8A H 0.3688 0.6078 1.1440 0.050 Uiso 1 1 calc R
H8B H 0.5096 0.5820 1.0509 0.050 Uiso 1 1 calc R
C10 C 0.2901(5) 0.52283(11) 1.0765(8) 0.0424(8) Uani 1 1 d .
H10A H 0.3821 0.5106 1.1410 0.051 Uiso 1 1 calc R
H10B H 0.2398 0.5355 1.2328 0.051 Uiso 1 1 calc R
C4 C 0.7061(5) 0.21156(12) 0.4783(9) 0.0436(9) Uani 1 1 d .
H4 H 0.6382 0.2056 0.3405 0.052 Uiso 1 1 calc R
C5 C 0.7463(4) 0.25357(12) 0.5344(9) 0.0428(8) Uani 1 1 d .
H5 H 0.7078 0.2768 0.4332 0.051 Uiso 1 1 calc R
C2 C 0.8994(4) 0.22637(11) 0.8778(8) 0.0403(8) Uani 1 1 d .
H2 H 0.9671 0.2316 1.0170 0.048 Uiso 1 1 calc R
H13 H 0.038(8) 0.361(2) 1.116(19) 0.12(3) Uiso 1 1 d .
H7 H 0.579(8) 0.646(2) 0.551(17) 0.11(3) Uiso 1 1 d .

loop_
_atom_site_aniso_label
_atom_site_aniso_U_11
_atom_site_aniso_U_22
_atom_site_aniso_U_33
_atom_site_aniso_U_23
_atom_site_aniso_U_13
_atom_site_aniso_U_12
O1 0.0529(14) 0.0394(12) 0.0369(15) 0.0027(11) -0.0120(14) -0.0038(11)
O5 0.0650(17) 0.0373(12) 0.0378(16) 0.0077(11) -0.0110(15) -0.0087(12)
O3 0.0462(14) 0.0378(12) 0.0522(18) 0.0059(12) 0.0117(14) 0.0056(10)
C1 0.0369(15) 0.0424(15) 0.0305(17) 0.0010(14) -0.0046(16) -0.0010(13)
O2 0.0555(15) 0.0442(13) 0.0461(18) 0.0034(12) 0.0124(15) 0.0097(12)
N2 0.0566(19) 0.0381(13) 0.0383(17) 0.0045(14) -0.0133(17) -0.0080(13)
C9 0.061(2) 0.0368(16) 0.037(2) 0.0003(15) -0.006(2) -0.0053(16)
C7 0.0453(18) 0.0369(15) 0.036(2) -0.0016(14) 0.0024(16) -0.0042(13)
N1 0.0428(15) 0.0392(14) 0.0338(17) 0.0002(12) -0.0055(14) -0.0030(12)
C3 0.0442(18) 0.0403(16) 0.0338(19) 0.0008(14) -0.0010(17) -0.0028(14)
C6 0.0397(16) 0.0390(15) 0.0289(17) 0.0007(14) -0.0044(15) 0.0012(13)
O4 0.086(2) 0.0464(14) 0.0474(18) 0.0075(14) -0.0295(19) -0.0152(15)
C13 0.0464(18) 0.0356(15) 0.036(2) 0.0027(14) -0.0027(18) 0.0018(14)
C11 0.065(2) 0.0438(18) 0.040(2) 0.0060(17) -0.008(2) -0.0100(18)
C12 0.0433(17) 0.0369(15) 0.039(2) 0.0008(15) -0.0071(18) -0.0003(13)
C8 0.0454(18) 0.0434(17) 0.036(2) 0.0037(16) -0.0017(17) -0.0058(15)
C10 0.0511(19) 0.0356(15) 0.041(2) 0.0012(15) -0.0045(18) -0.0026(14)
C4 0.051(2) 0.0437(17) 0.036(2) -0.0009(16) -0.0091(18) -0.0027(16)
C5 0.0470(19) 0.0413(17) 0.040(2) 0.0037(15) -0.0075(19) -0.0009(15)
C2 0.0451(18) 0.0386(16) 0.037(2) 0.0010(15) -0.0034(17) -0.0012(14)

loop_
_atom_type_symbol
_atom_type_description
_atom_type_scat_dispersion_real
_atom_type_scat_dispersion_imag
_atom_type_scat_source
C C 0.0033 0.0016 'International Tables Vol C Tables 4.2.6.8 and 6.1.1.4'
H H 0.0000 0.0000 'International Tables Vol C Tables 4.2.6.8 and 6.1.1.4'
N N 0.0061 0.0033 'International Tables Vol C Tables 4.2.6.8 and 6.1.1.4'
O O 0.0106 0.0060 'International Tables Vol C Tables 4.2.6.8 and 6.1.1.4'

loop_
_geom_angle_atom_site_label_1
_geom_angle_atom_site_label_2
_geom_angle_atom_site_label_3
_geom_angle
C13 O5 H13 105(6)
C7 O3 H7 105(5)
C5 C1 C2 118.5(3)
C5 C1 C6 123.8(3)
C2 C1 C6 117.6(3)
C6 N2 H1 120.0
C6 N2 H6 120.0
H1 N2 H6 120.0
C10 C9 C8 113.2(3)
C10 C9 H9A 108.9
C8 C9 H9A 108.9
C10 C9 H9B 108.9
C8 C9 H9B 108.9
H9A C9 H9B 107.8
O2 C7 O3 123.5(4)
O2 C7 C8 122.5(4)
O3 C7 C8 114.1(3)
C2 N1 C3 117.9(3)
N1 C3 C4 122.5(3)
N1 C3 H3 118.8
C4 C3 H3 118.8
O1 C6 N2 122.7(3)
O1 C6 C1 119.5(3)
N2 C6 C1 117.8(3)
O4 C13 O5 123.1(3)
O4 C13 C12 124.8(3)
O5 C13 C12 112.1(3)
C12 C11 C10 112.9(3)
C12 C11 H11A 109.0
C10 C11 H11A 109.0
C12 C11 H11B 109.0
C10 C11 H11B 109.0
H11A C11 H11B 107.8
C13 C12 C11 113.4(3)
C13 C12 H12A 108.9
C11 C12 H12A 108.9
C13 C12 H12B 108.9
C11 C12 H12B 108.9
H12A C12 H12B 107.7
C7 C8 C9 111.0(3)
C7 C8 H8A 109.4
C9 C8 H8A 109.4
C7 C8 H8B 109.4
C9 C8 H8B 109.4
H8A C8 H8B 108.0
C11 C10 C9 113.0(3)
C11 C10 H10A 109.0
C9 C10 H10A 109.0
C11 C10 H10B 109.0
C9 C10 H10B 109.0
H10A C10 H10B 107.8
C3 C4 C5 118.9(4)
C3 C4 H4 120.5
C5 C4 H4 120.5
C1 C5 C4 119.2(4)
C1 C5 H5 120.4
C4 C5 H5 120.4
N1 C2 C1 122.9(4)
N1 C2 H2 118.6
C1 C2 H2 118.6

loop_
_geom_bond_atom_site_label_1
_geom_bond_atom_site_label_2
_geom_bond_distance
O1 C6 1.244(5)
O5 C13 1.325(4)
O5 H13 0.86(8)
O3 C7 1.310(5)
O3 H7 0.87(7)
C1 C5 1.381(5)
C1 C2 1.387(5)
C1 C6 1.504(5)
O2 C7 1.222(4)
N2 C6 1.321(5)
N2 H1 0.8800
N2 H6 0.8800
C9 C10 1.525(5)
C9 C8 1.535(5)
C9 H9A 0.9900
C9 H9B 0.9900
C7 C8 1.506(5)
N1 C2 1.344(4)
N1 C3 1.347(5)
C3 C4 1.384(5)
C3 H3 0.9500
O4 C13 1.206(5)
C13 C12 1.508(5)
C11 C12 1.515(5)
C11 C10 1.515(5)
C11 H11A 0.9900
C11 H11B 0.9900
C12 H12A 0.9900
C12 H12B 0.9900
C8 H8A 0.9900
C8 H8B 0.9900
C10 H10A 0.9900
C10 H10B 0.9900
C4 C5 1.385(5)
C4 H4 0.9500
C5 H5 0.9500
C2 H2 0.9500
